data_7061747
loop_
_publ_author_name
'Baishya, Trishnajyoti'
'Sharma, Pranay'
'Gomila, Rosa M.'
'Frontera, Antonio'
'Barcelo-Oliver, Miquel'
'Verma, Akalesh K.'
'Bhattacharyya, Manjit K.'

_publ_section_title
;
 Fumarato and phthalato bridged dinuclear metal--organic Cu(ii) and Mn(ii)
 compounds involving infinite fumarate--water assemblies and unusual
 structure-guiding H-bonded synthons: antiproliferative evaluation and
 theoretical studies
;
_journal_issue 37
_journal_name_full 'New Journal of Chemistry'
_journal_page_first 17817
_journal_page_last 17833
_journal_paper_doi 10.1039/D2NJ01860H
_journal_volume 46
_journal_year 2022
_chemical_formula_sum 'C32 H40 Cl0 Cu2 N4 O20'
_chemical_formula_weight 927.76
_space_group_crystal_system triclinic
_space_group_IT_number 2
_space_group_name_Hall '-P 1'
_space_group_name_H-M_alt 'P -1'
_atom_sites_solution_hydrogens mixed
_audit_creation_method SHELXL-2018/3
_audit_update_record
;
2021-08-11 deposited with the CCDC.	2022-08-18 downloaded from the CCDC.
;
_cell_angle_alpha 94.635(3)
_cell_angle_beta 102.728(3)
_cell_angle_gamma 102.903(3)
_cell_formula_units_Z 1
_cell_length_a 7.4459(8)
_cell_length_b 9.9843(11)
_cell_length_c 13.9187(17)
_cell_measurement_reflns_used 7865
_cell_measurement_temperature 273(2)
_cell_measurement_theta_max 21.43
_cell_measurement_theta_min 2.21
_cell_volume 974.59(19)
_computing_structure_refinement 'SHELXL-2018/3 (Sheldrick, 2018)'
_computing_structure_solution 'SHELXT 2014/5 (Sheldrick, 2014)'
_diffrn_ambient_temperature 273(2)
_diffrn_measured_fraction_theta_full 0.955
_diffrn_measured_fraction_theta_max 0.960
_diffrn_measurement_device_type 'Bruker APEX-II CCD'
_diffrn_measurement_method '\f and \w scans'
_diffrn_radiation_type MoK\a
_diffrn_radiation_wavelength 0.71073
_diffrn_reflns_av_R_equivalents 0.0559
_diffrn_reflns_av_unetI/netI 0.0673
_diffrn_reflns_Laue_measured_fraction_full 0.955
_diffrn_reflns_Laue_measured_fraction_max 0.960
_diffrn_reflns_limit_h_max 9
_diffrn_reflns_limit_h_min -9
_diffrn_reflns_limit_k_max 13
_diffrn_reflns_limit_k_min -13
_diffrn_reflns_limit_l_max 18
_diffrn_reflns_limit_l_min -18
_diffrn_reflns_number 12109
_diffrn_reflns_point_group_measured_fraction_full 0.955
_diffrn_reflns_point_group_measured_fraction_max 0.960
_diffrn_reflns_theta_full 25.242
_diffrn_reflns_theta_max 28.293
_diffrn_reflns_theta_min 2.920
_exptl_absorpt_coefficient_mu 1.178
_exptl_crystal_colour BLUE
_exptl_crystal_density_diffrn 1.581
_exptl_crystal_description BLOCK
_exptl_crystal_F_000 478
_exptl_crystal_size_max 0.32
_exptl_crystal_size_mid 0.27
_exptl_crystal_size_min 0.20
_refine_diff_density_max 2.091
_refine_diff_density_min -0.546
_refine_diff_density_rms 0.221
_refine_ls_extinction_method none
_refine_ls_goodness_of_fit_ref 1.240
_refine_ls_hydrogen_treatment mixed
_refine_ls_matrix_type full
_refine_ls_number_parameters 282
_refine_ls_number_reflns 4647
_refine_ls_number_restraints 0
_refine_ls_restrained_S_all 1.240
_refine_ls_R_factor_all 0.1189
_refine_ls_R_factor_gt 0.1006
_refine_ls_shift/su_max 0.000
_refine_ls_shift/su_mean 0.000
_refine_ls_structure_factor_coef Fsqd
_refine_ls_weighting_details 'w=1/[\s^2^(Fo^2^)+(0.2000P)^2^] where P=(Fo^2^+2Fc^2^)/3'
_refine_ls_weighting_scheme calc
_refine_ls_wR_factor_gt 0.2759
_refine_ls_wR_factor_ref 0.3011
_reflns_Friedel_coverage 0.000
_reflns_number_gt 3702
_reflns_number_total 4647
_reflns_threshold_expression 'I > 2\s(I)'
_cod_data_source_file d2nj01860h2.cif
_cod_data_source_block shelx
_cod_depositor_comments 'Adding full bibliography for 7061747--7061748.cif.'
_cod_database_code 7061747
_shelx_shelxl_version_number 2018/3
_shelx_space_group_comment
;
The symmetry employed for this shelxl refinement is uniquely defined
by the following loop, which should always be used as a source of
symmetry information in preference to the above space-group names.
They are only intended as comments.
;

loop_
_space_group_symop_operation_xyz
'x, y, z'
'-x, -y, -z'

loop_
_atom_site_label
_atom_site_type_symbol
_atom_site_fract_x
_atom_site_fract_y
_atom_site_fract_z
_atom_site_U_iso_or_equiv
_atom_site_adp_type
_atom_site_occupancy
_atom_site_site_symmetry_order
_atom_site_calc_flag
_atom_site_refinement_flags_posn
_atom_site_refinement_flags_adp
_atom_site_refinement_flags_occupancy
_atom_site_disorder_assembly
_atom_site_disorder_group
Cu1 Cu 0.64975(8) 0.29811(6) 0.70640(3) 0.0243(3) Uani 1 1 d . . . . .
O2 O 0.5216(5) 0.1122(4) 0.6142(2) 0.0306(8) Uani 1 1 d . . . . .
O4 O 0.7933(5) 0.3774(4) 0.6056(2) 0.0289(8) Uani 1 1 d . . . . .
O5 O 1.0718(5) 0.3224(4) 0.6534(3) 0.0387(9) Uani 1 1 d . . . . .
O1 O 0.8637(5) 0.2077(4) 0.7734(2) 0.0278(8) Uani 1 1 d . . . . .
O3 O 0.4351(5) 0.3781(4) 0.6333(3) 0.0328(8) Uani 1 1 d . . . . .
O10 O 0.2854(5) 0.0947(4) 0.4316(2) 0.0357(9) Uani 1 1 d . . . . .
O7 O 0.4688(6) 0.6467(5) 0.5837(3) 0.0408(10) Uani 1 1 d . . . . .
O6 O 0.7194(7) -0.0651(4) 0.7943(3) 0.0472(11) Uani 1 1 d . . . . .
N1 N 0.7630(6) 0.4723(4) 0.8118(3) 0.0238(8) Uani 1 1 d . . . . .
O9 O 0.0456(6) 0.1449(5) 0.3267(3) 0.0455(11) Uani 1 1 d . . . . .
N2 N 0.5175(6) 0.2352(4) 0.8180(3) 0.0252(8) Uani 1 1 d . . . . .
O8 O -0.3149(8) 0.2098(6) 0.2783(4) 0.0552(13) Uani 1 1 d . . . . .
C14 C 1.0310(7) 0.4467(5) 0.5189(3) 0.0251(10) Uani 1 1 d . . . . .
C11 C 0.5969(7) 0.3228(5) 0.9050(3) 0.0262(10) Uani 1 1 d . . . . .
C13 C 0.9625(6) 0.3775(5) 0.5988(3) 0.0227(9) Uani 1 1 d . . . . .
C7 C 0.5480(8) 0.2918(6) 0.9949(3) 0.0347(12) Uani 1 1 d . . . . .
C12 C 0.7238(7) 0.4503(5) 0.9015(3) 0.0258(10) Uani 1 1 d . . . . .
C10 C 0.3916(9) 0.1199(6) 0.8184(4) 0.0417(13) Uani 1 1 d . . . . .
H10 H 0.337320 0.060619 0.758959 0.050 Uiso 1 1 calc R U . . .
C16 C -0.0202(8) 0.0378(6) 0.4650(4) 0.0325(11) Uani 1 1 d . . . . .
C4 C 0.8007(8) 0.5507(6) 0.9874(3) 0.0356(13) Uani 1 1 d . . . . .
C8 C 0.4169(9) 0.1677(7) 0.9928(4) 0.0467(15) Uani 1 1 d . . . . .
H8 H 0.384562 0.142724 1.050851 0.056 Uiso 1 1 calc R U . . .
C15 C 0.1142(8) 0.0968(5) 0.4042(3) 0.0293(10) Uani 1 1 d . . . . .
C1 C 0.8710(8) 0.5941(6) 0.8050(4) 0.0358(12) Uani 1 1 d . . . . .
H1 H 0.895695 0.610392 0.743722 0.043 Uiso 1 1 calc R U . . .
C6 C 0.6345(9) 0.3943(8) 1.0818(4) 0.0443(16) Uani 1 1 d . . . . .
H6 H 0.607620 0.375758 1.142229 0.053 Uiso 1 1 calc R U . . .
C3 C 0.9158(8) 0.6759(6) 0.9782(4) 0.0391(13) Uani 1 1 d . . . . .
H3 H 0.969963 0.743617 1.033257 0.047 Uiso 1 1 calc R U . . .
C2 C 0.9500(9) 0.6998(6) 0.8860(5) 0.0440(14) Uani 1 1 d . . . . .
H2 H 1.024114 0.784494 0.878116 0.053 Uiso 1 1 calc R U . . .
C5 C 0.7530(8) 0.5160(7) 1.0777(3) 0.0417(15) Uani 1 1 d . . . . .
H5 H 0.805215 0.579298 1.135375 0.050 Uiso 1 1 calc R U . . .
C9 C 0.3352(11) 0.0820(7) 0.9037(5) 0.0523(16) Uani 1 1 d . . . . .
H9 H 0.243952 0.000092 0.900490 0.063 Uiso 1 1 calc R U . . .
H3A H 0.478491 0.475691 0.621609 0.080 Uiso 1 1 d . U . . .
H1A H 0.800900 0.102400 0.773600 0.080 Uiso 1 1 d . U . . .
H1B H 0.928500 0.220800 0.743200 0.080 Uiso 1 1 d . U . . .
H3B H 0.355000 0.360106 0.652205 0.080 Uiso 1 1 d . U . . .
H14 H 1.126(9) 0.404(6) 0.492(5) 0.046(18) Uiso 1 1 d . . . . .
H16 H -0.121(9) 0.050(6) 0.444(5) 0.038(17) Uiso 1 1 d . . . . .
H2B H 0.589(8) 0.068(5) 0.599(4) 0.013(12) Uiso 1 1 d . . . . .
H2A H 0.479194 0.156500 0.575300 0.050 Uiso 1 1 d . U . . .
H7A H 0.377800 0.589900 0.536795 0.050 Uiso 1 1 d . U . . .
H7B H 0.521(11) 0.715(7) 0.566(5) 0.06(2) Uiso 1 1 d . . . . .
H8B H -0.312(9) 0.251(6) 0.315(4) 0.019(16) Uiso 1 1 d . . . . .
H8A H -0.348296 0.146000 0.301304 0.080 Uiso 1 1 d . U . . .

loop_
_atom_site_aniso_label
_atom_site_aniso_U_11
_atom_site_aniso_U_22
_atom_site_aniso_U_33
_atom_site_aniso_U_23
_atom_site_aniso_U_13
_atom_site_aniso_U_12
Cu1 0.0238(4) 0.0382(5) 0.0148(3) 0.0051(2) 0.0047(2) 0.0154(3)
O2 0.032(2) 0.038(2) 0.0206(15) -0.0017(13) -0.0017(14) 0.0158(17)
O4 0.0192(17) 0.053(2) 0.0225(15) 0.0149(14) 0.0087(13) 0.0181(16)
O5 0.0267(19) 0.066(3) 0.0377(19) 0.0287(18) 0.0144(15) 0.0253(19)
O1 0.0254(18) 0.042(2) 0.0221(14) 0.0091(13) 0.0046(13) 0.0197(16)
O3 0.0198(17) 0.049(2) 0.0394(19) 0.0203(16) 0.0090(15) 0.0215(16)
O10 0.0256(18) 0.056(2) 0.0242(16) 0.0053(15) 0.0028(14) 0.0115(17)
O7 0.041(2) 0.050(2) 0.0297(18) 0.0081(17) 0.0036(16) 0.011(2)
O6 0.070(3) 0.050(2) 0.0321(19) 0.0118(17) 0.018(2) 0.027(2)
N1 0.0193(19) 0.030(2) 0.0217(16) 0.0032(14) 0.0037(14) 0.0066(16)
O9 0.043(2) 0.071(3) 0.037(2) 0.030(2) 0.0158(18) 0.029(2)
N2 0.030(2) 0.030(2) 0.0204(17) 0.0033(14) 0.0080(15) 0.0158(17)
O8 0.064(3) 0.062(3) 0.043(3) 0.001(2) 0.013(2) 0.024(3)
C14 0.019(2) 0.046(3) 0.0174(18) 0.0082(17) 0.0089(16) 0.018(2)
C11 0.026(2) 0.047(3) 0.0153(18) 0.0091(17) 0.0069(16) 0.024(2)
C13 0.024(2) 0.032(2) 0.0200(18) 0.0083(16) 0.0110(16) 0.0157(19)
C7 0.046(3) 0.056(3) 0.020(2) 0.018(2) 0.017(2) 0.037(3)
C12 0.029(2) 0.033(2) 0.0184(18) -0.0003(16) 0.0017(17) 0.020(2)
C10 0.047(4) 0.044(3) 0.041(3) 0.004(2) 0.022(3) 0.016(3)
C16 0.029(3) 0.050(3) 0.025(2) 0.008(2) 0.0084(19) 0.020(2)
C4 0.032(3) 0.056(3) 0.021(2) -0.004(2) -0.0039(19) 0.031(3)
C8 0.057(4) 0.066(4) 0.041(3) 0.029(3) 0.033(3) 0.035(3)
C15 0.032(3) 0.040(3) 0.0201(19) 0.0029(18) 0.0081(18) 0.015(2)
C1 0.037(3) 0.037(3) 0.037(3) 0.010(2) 0.008(2) 0.017(2)
C6 0.050(4) 0.082(5) 0.018(2) 0.011(2) 0.010(2) 0.047(4)
C3 0.028(3) 0.034(3) 0.048(3) -0.015(2) -0.006(2) 0.014(2)
C2 0.035(3) 0.030(3) 0.059(3) 0.002(2) -0.002(3) 0.008(2)
C5 0.038(3) 0.073(4) 0.019(2) -0.007(2) -0.003(2) 0.037(3)
C9 0.062(4) 0.048(4) 0.061(4) 0.020(3) 0.037(3) 0.016(3)

loop_
_atom_type_symbol
_atom_type_description
_atom_type_scat_dispersion_real
_atom_type_scat_dispersion_imag
_atom_type_scat_source
C C 0.0033 0.0016 'International Tables Vol C Tables 4.2.6.8 and 6.1.1.4'
H H 0.0000 0.0000 'International Tables Vol C Tables 4.2.6.8 and 6.1.1.4'
Cl Cl 0.1484 0.1585 'International Tables Vol C Tables 4.2.6.8 and 6.1.1.4'
N N 0.0061 0.0033 'International Tables Vol C Tables 4.2.6.8 and 6.1.1.4'
O O 0.0106 0.0060 'International Tables Vol C Tables 4.2.6.8 and 6.1.1.4'
Cu Cu 0.3201 1.2651 'International Tables Vol C Tables 4.2.6.8 and 6.1.1.4'

loop_
_geom_angle_atom_site_label_1
_geom_angle_atom_site_label_2
_geom_angle_atom_site_label_3
_geom_angle
_geom_angle_site_symmetry_1
_geom_angle_site_symmetry_3
_geom_angle_publ_flag
O4 Cu1 O3 85.32(14) . . ?
O4 Cu1 N1 94.44(16) . . ?
O3 Cu1 N1 93.07(16) . . ?
O4 Cu1 O2 92.65(15) . . ?
O3 Cu1 O2 88.38(15) . . ?
N1 Cu1 O2 172.85(14) . . ?
O4 Cu1 N2 174.47(15) . . ?
O3 Cu1 N2 95.12(15) . . ?
N1 Cu1 N2 80.04(16) . . ?
O2 Cu1 N2 92.87(16) . . ?
O4 Cu1 O1 93.69(14) . . ?
O3 Cu1 O1 176.60(12) . . ?
N1 Cu1 O1 90.25(14) . . ?
O2 Cu1 O1 88.41(14) . . ?
N2 Cu1 O1 86.19(15) . . ?
Cu1 O2 H2B 117(4) . . ?
Cu1 O2 H2A 86.5(3) . . ?
H2B O2 H2A 117(4) . . ?
C13 O4 Cu1 129.6(3) . . ?
Cu1 O1 H1A 107.6(2) . . ?
Cu1 O1 H1B 102.5(3) . . ?
H1A O1 H1B 115.3(4) . . ?
Cu1 O3 H3A 113.8(3) . . ?
Cu1 O3 H3B 111.0(3) . . ?
H3A O3 H3B 118.5(4) . . ?
H7A O7 H7B 114(5) . . ?
C1 N1 C12 118.2(4) . . ?
C1 N1 Cu1 129.4(3) . . ?
C12 N1 Cu1 112.3(3) . . ?
C10 N2 C11 118.6(4) . . ?
C10 N2 Cu1 129.4(3) . . ?
C11 N2 Cu1 111.4(3) . . ?
H8B O8 H8A 94(6) . . ?
C14 C14 C13 123.6(5) 2_766 . ?
C14 C14 H14 123(4) 2_766 . ?
C13 C14 H14 114(3) . . ?
N2 C11 C7 121.7(5) . . ?
N2 C11 C12 117.5(4) . . ?
C7 C11 C12 120.7(4) . . ?
O5 C13 O4 124.8(4) . . ?
O5 C13 C14 117.6(4) . . ?
O4 C13 C14 117.6(4) . . ?
C8 C7 C11 118.1(5) . . ?
C8 C7 C6 124.7(5) . . ?
C11 C7 C6 117.2(5) . . ?
N1 C12 C11 117.0(4) . . ?
N1 C12 C4 122.4(5) . . ?
C11 C12 C4 120.6(4) . . ?
N2 C10 C9 123.2(6) . . ?
N2 C10 H10 118.4 . . ?
C9 C10 H10 118.4 . . ?
C16 C16 C15 124.0(7) 2_556 . ?
C16 C16 H16 125(5) 2_556 . ?
C15 C16 H16 111(5) . . ?
C3 C4 C12 118.0(5) . . ?
C3 C4 C5 124.3(5) . . ?
C12 C4 C5 117.8(6) . . ?
C9 C8 C7 119.3(5) . . ?
C9 C8 H8 120.3 . . ?
C7 C8 H8 120.3 . . ?
O10 C15 O9 123.8(5) . . ?
O10 C15 C16 119.0(4) . . ?
O9 C15 C16 117.2(5) . . ?
N1 C1 C2 122.9(5) . . ?
N1 C1 H1 118.5 . . ?
C2 C1 H1 118.5 . . ?
C5 C6 C7 121.8(5) . . ?
C5 C6 H6 119.1 . . ?
C7 C6 H6 119.1 . . ?
C4 C3 C2 119.5(5) . . ?
C4 C3 H3 120.3 . . ?
C2 C3 H3 120.3 . . ?
C3 C2 C1 119.0(6) . . ?
C3 C2 H2 120.5 . . ?
C1 C2 H2 120.5 . . ?
C6 C5 C4 121.9(5) . . ?
C6 C5 H5 119.1 . . ?
C4 C5 H5 119.1 . . ?
C8 C9 C10 119.0(6) . . ?
C8 C9 H9 120.5 . . ?
C10 C9 H9 120.5 . . ?

loop_
_geom_bond_atom_site_label_1
_geom_bond_atom_site_label_2
_geom_bond_distance
_geom_bond_site_symmetry_2
_geom_bond_publ_flag
Cu1 O4 2.049(3) . ?
Cu1 O3 2.052(3) . ?
Cu1 N1 2.068(4) . ?
Cu1 O2 2.071(4) . ?
Cu1 N2 2.082(4) . ?
Cu1 O1 2.084(3) . ?
O2 H2B 0.79(5) . ?
O2 H2A 0.784(3) . ?
O4 C13 1.284(5) . ?
O5 C13 1.240(5) . ?
O1 H1A 1.052(4) . ?
O1 H1B 0.705(4) . ?
O3 H3A 0.994(4) . ?
O3 H3B 0.697(4) . ?
O10 C15 1.253(6) . ?
O7 H7A 0.884(4) . ?
O7 H7B 0.80(7) . ?
N1 C1 1.324(6) . ?
N1 C12 1.366(6) . ?
O9 C15 1.266(6) . ?
N2 C10 1.314(7) . ?
N2 C11 1.365(6) . ?
O8 H8B 0.62(6) . ?
O8 H8A 0.754(6) . ?
C14 C14 1.352(9) 2_766 ?
C14 C13 1.479(6) . ?
C14 H14 1.02(7) . ?
C11 C7 1.417(6) . ?
C11 C12 1.418(7) . ?
C7 C8 1.389(9) . ?
C7 C6 1.445(8) . ?
C12 C4 1.418(6) . ?
C10 C9 1.396(8) . ?
C10 H10 0.9300 . ?
C16 C16 1.305(10) 2_556 ?
C16 C15 1.501(8) . ?
C16 H16 0.78(6) . ?
C4 C3 1.381(9) . ?
C4 C5 1.428(8) . ?
C8 C9 1.380(10) . ?
C8 H8 0.9300 . ?
C1 C2 1.403(8) . ?
C1 H1 0.9300 . ?
C6 C5 1.346(9) . ?
C6 H6 0.9300 . ?
C3 C2 1.392(9) . ?
C3 H3 0.9300 . ?
C2 H2 0.9300 . ?
C5 H5 0.9300 . ?
C9 H9 0.9300 . ?
